data_4111536
loop_
_publ_author_name
'Arunkumar Natarajan'
'Joel T. Mague'
'V. Ramamurthy'

_publ_section_title
;
 Asymmetric Induction during Yang Cyclization of \a-Oxoamides: The Power
 of a Covalently Linked Chiral Auxiliary Is Enhanced in the Crystalline
 State
;
_journal_name_full 'Journal of the American Chemical Society'
_journal_page_first 3568
_journal_page_last 3576
_journal_paper_doi 10.1021/ja043999p
_journal_volume 127
_journal_year 2005
_chemical_formula_sum 'C23 H28 N2 O3'
_chemical_formula_weight 380.47
_chemical_name_systematic
; 
 ? 
;
_space_group_IT_number 4
_symmetry_cell_setting monoclinic
_symmetry_space_group_name_Hall 'P 2yb'
_symmetry_space_group_name_H-M 'P 1 21 1'
_atom_sites_solution_hydrogens geom
_atom_sites_solution_primary direct
_atom_sites_solution_secondary difmap
_audit_creation_method SHELXL-97
_cell_angle_alpha 90.00
_cell_angle_beta 97.924(2)
_cell_angle_gamma 90.00
_cell_formula_units_Z 2
_cell_length_a 6.5053(8)
_cell_length_b 15.0545(18)
_cell_length_c 10.7789(13)
_cell_measurement_reflns_used 6597
_cell_measurement_temperature 100(2)
_cell_measurement_theta_max 28.277
_cell_measurement_theta_min 2.338
_cell_volume 1045.5(2)
_computing_cell_refinement 'Bruker SMART'
_computing_data_collection 'Bruker SMART'
_computing_data_reduction 'Bruker SAINT'
_computing_molecular_graphics 'Bruker SHELXTL'
_computing_publication_material 'Bruker SHELXTL'
_computing_structure_refinement 'SHELXL-97 (Sheldrick, 1997)'
_computing_structure_solution 'SHELXS-97 (Sheldrick, 1990)'
_diffrn_ambient_temperature 100(2)
_diffrn_measured_fraction_theta_full 0.957
_diffrn_measured_fraction_theta_max 0.957
_diffrn_measurement_device_type 'CCD area detector'
_diffrn_measurement_method 'phi and omega scans'
_diffrn_radiation_monochromator graphite
_diffrn_radiation_source 'fine-focus sealed tube'
_diffrn_radiation_type MoK\a
_diffrn_radiation_wavelength 0.71073
_diffrn_reflns_av_R_equivalents 0.0186
_diffrn_reflns_av_sigmaI/netI 0.0320
_diffrn_reflns_limit_h_max 8
_diffrn_reflns_limit_h_min -8
_diffrn_reflns_limit_k_max 19
_diffrn_reflns_limit_k_min -19
_diffrn_reflns_limit_l_max 13
_diffrn_reflns_limit_l_min -14
_diffrn_reflns_number 9150
_diffrn_reflns_theta_full 28.28
_diffrn_reflns_theta_max 28.28
_diffrn_reflns_theta_min 1.91
_exptl_absorpt_coefficient_mu 0.080
_exptl_absorpt_correction_T_max 0.9923
_exptl_absorpt_correction_T_min 0.8444
_exptl_absorpt_correction_type multi-scan
_exptl_absorpt_process_details SADABS
_exptl_crystal_colour Colorless
_exptl_crystal_density_diffrn 1.209
_exptl_crystal_density_meas 0
_exptl_crystal_description Block
_exptl_crystal_F_000 408
_exptl_crystal_size_max 0.22
_exptl_crystal_size_mid 0.18
_exptl_crystal_size_min 0.10
_refine_diff_density_max 0.484
_refine_diff_density_min -0.380
_refine_diff_density_rms 0.090
_refine_ls_abs_structure_details 'Flack H D (1983), Acta Cryst. A39, 876-881'
_refine_ls_abs_structure_Flack 2(3)
_refine_ls_extinction_method none
_refine_ls_goodness_of_fit_ref 1.161
_refine_ls_hydrogen_treatment constr
_refine_ls_matrix_type full
_refine_ls_number_parameters 276
_refine_ls_number_reflns 4670
_refine_ls_number_restraints 96
_refine_ls_restrained_S_all 1.162
_refine_ls_R_factor_all 0.1092
_refine_ls_R_factor_gt 0.1065
_refine_ls_shift/su_max 0.171
_refine_ls_shift/su_mean 0.004
_refine_ls_structure_factor_coef Fsqd
_refine_ls_weighting_details 'calc w=1/[\s^2^(Fo^2^)+(0.0165P)^2^+4.0912P] where P=(Fo^2^+2Fc^2^)/3'
_refine_ls_weighting_scheme calc
_refine_ls_wR_factor_gt 0.2203
_refine_ls_wR_factor_ref 0.2217
_reflns_number_gt 4488
_reflns_number_total 4670
_reflns_threshold_expression >2sigma(I)
_cod_data_source_file ja043999psi20041013_123854.cif
_cod_data_source_block 1b
_cod_depositor_comments
;
The following automatic conversions were performed:

'_refine_ls_hydrogen_treatment' value 'constrained' was replaced with
the value 'constr' as specified in the replacement file
'src/cod-tools/trunk/data/replacement-values/replacement_values.lst'.

Automatic conversion script
Id: cif_fix_values 5376 2017-05-30 11:51:03Z andrius 
;
_cod_database_code 4111536

loop_
_symmetry_equiv_pos_as_xyz
'x, y, z'
'-x, y+1/2, -z'

loop_
_atom_site_label
_atom_site_type_symbol
_atom_site_fract_x
_atom_site_fract_y
_atom_site_fract_z
_atom_site_U_iso_or_equiv
_atom_site_adp_type
_atom_site_occupancy
_atom_site_symmetry_multiplicity
_atom_site_calc_flag
_atom_site_refinement_flags
_atom_site_disorder_assembly
_atom_site_disorder_group
O1 O 0.4669(7) 1.0720(3) 0.5140(5) 0.0468(12) Uani 1 1 d . . .
O2 O 0.2556(5) 0.9903(2) 0.7305(3) 0.0274(8) Uani 1 1 d D . .
O3 O 1.1390(6) 0.6873(2) 0.7846(4) 0.0306(8) Uani 1 1 d . A .
N1 N 0.6051(7) 1.1305(3) 0.7093(5) 0.0346(11) Uani 1 1 d D . .
N2 N 0.8775(7) 0.6005(3) 0.6849(5) 0.0280(10) Uani 1 1 d . A .
H2N H 0.7312 0.6018 0.6151 0.034 Uiso 1 1 d R . .
C1 C 0.8454(10) 1.2066(4) 0.5871(6) 0.0391(14) Uani 1 1 d . . .
H1A H 0.7892 1.1695 0.5158 0.059 Uiso 1 1 calc R A .
H1B H 0.9689 1.1782 0.6325 0.059 Uiso 1 1 calc R . .
H1C H 0.8831 1.2650 0.5568 0.059 Uiso 1 1 calc R . .
C2 C 0.6821(8) 1.2180(3) 0.6747(5) 0.0280(10) Uani 1 1 d . A .
H2 H 0.7517 1.2465 0.7533 0.034 Uiso 1 1 calc R . .
C3 C 0.5015(10) 1.2783(4) 0.6213(6) 0.0398(14) Uani 1 1 d . . .
H3A H 0.5550 1.3371 0.6036 0.060 Uiso 1 1 calc R A .
H3B H 0.4037 1.2839 0.6823 0.060 Uiso 1 1 calc R . .
H3C H 0.4301 1.2523 0.5437 0.060 Uiso 1 1 calc R . .
C4 C 0.7867(14) 1.0694(6) 0.8986(9) 0.0326(17) Uani 0.558(5) 1 d PD A 1
H4A H 0.8279 1.0071 0.8926 0.049 Uiso 0.558(5) 1 calc PR A 1
H4B H 0.7811 1.0846 0.9865 0.049 Uiso 0.558(5) 1 calc PR A 1
H4C H 0.8881 1.1076 0.8653 0.049 Uiso 0.558(5) 1 calc PR A 1
C5 C 0.5754(12) 1.0831(5) 0.8236(9) 0.0292(18) Uani 0.558(5) 1 d PDU A 1
C6 C 0.4159(16) 1.1362(7) 0.8822(11) 0.0382(19) Uani 0.558(5) 1 d PD A 1
H6A H 0.3226 1.1663 0.8163 0.057 Uiso 0.558(5) 1 calc PR A 1
H6B H 0.4866 1.1804 0.9397 0.057 Uiso 0.558(5) 1 calc PR A 1
H6C H 0.3354 1.0961 0.9286 0.057 Uiso 0.558(5) 1 calc PR A 1
C4A C 0.8795(16) 1.1134(8) 0.9075(12) 0.0326(17) Uani 0.442(5) 1 d PD A 2
H4A1 H 0.9465 1.1655 0.8763 0.049 Uiso 0.442(5) 1 calc PR A 2
H4A2 H 0.9510 1.0595 0.8858 0.049 Uiso 0.442(5) 1 calc PR A 2
H4A3 H 0.8865 1.1175 0.9987 0.049 Uiso 0.442(5) 1 calc PR A 2
C5A C 0.6519(15) 1.1098(7) 0.8477(8) 0.0292(18) Uani 0.442(5) 1 d PDU A 2
C6A C 0.535(2) 1.1634(9) 0.9359(13) 0.0382(19) Uani 0.442(5) 1 d PD A 2
H6A1 H 0.5655 1.1395 1.0210 0.057 Uiso 0.442(5) 1 calc PR A 2
H6A2 H 0.3852 1.1593 0.9077 0.057 Uiso 0.442(5) 1 calc PR A 2
H6A3 H 0.5781 1.2257 0.9355 0.057 Uiso 0.442(5) 1 calc PR A 2
C7 C 0.5078(7) 1.0710(3) 0.6283(6) 0.0321(13) Uani 1 1 d . A .
C8 C 0.4712(10) 1.0063(6) 0.7258(9) 0.0183(16) Uani 0.558(5) 1 d PDU A 1
C9 C 0.592(2) 0.9200(8) 0.720(3) 0.025(4) Uani 0.558(5) 1 d PGD A 1
C10 C 0.792(2) 0.9169(17) 0.688(2) 0.019(3) Uani 0.558(5) 1 d PGU A 1
H10 H 0.8562 0.9705 0.6675 0.023 Uiso 0.558(5) 1 calc PR A 1
C11 C 0.906(4) 0.8346(19) 0.686(3) 0.016(3) Uani 0.558(5) 1 d PU A 1
H11 H 1.0414 0.8344 0.6634 0.019 Uiso 0.558(5) 1 calc PR A 1
C12 C 0.8170(7) 0.7570(3) 0.7178(5) 0.0213(9) Uani 0.558(5) 1 d P A 1
C13 C 0.619(4) 0.7574(15) 0.7566(17) 0.017(3) Uani 0.558(5) 1 d PU A 1
H13 H 0.5629 0.7035 0.7829 0.020 Uiso 0.558(5) 1 calc PR A 1
C14 C 0.506(4) 0.8350(18) 0.7570(19) 0.023(3) Uani 0.558(5) 1 d PU A 1
H14 H 0.3716 0.8335 0.7813 0.027 Uiso 0.558(5) 1 calc PR A 1
C8A C 0.4238(13) 0.9844(8) 0.6953(11) 0.0183(16) Uani 0.442(5) 1 d PDU A 2
C9A C 0.557(3) 0.9038(11) 0.705(5) 0.025(4) Uani 0.442(5) 1 d PGD A 2
C10A C 0.753(4) 0.913(2) 0.670(3) 0.019(3) Uani 0.442(5) 1 d PGU A 2
H10A H 0.7971 0.9686 0.6424 0.023 Uiso 0.442(5) 1 calc PR A 2
C11A C 0.876(5) 0.845(2) 0.676(4) 0.016(3) Uani 0.442(5) 1 d PU A 2
H11A H 1.0104 0.8519 0.6523 0.019 Uiso 0.442(5) 1 calc PR A 2
C12A C 0.8170(7) 0.7570(3) 0.7178(5) 0.0213(9) Uani 0.442(5) 1 d P A 2
C13A C 0.612(6) 0.747(2) 0.731(2) 0.017(3) Uani 0.442(5) 1 d PU A 2
H13A H 0.5549 0.6892 0.7402 0.020 Uiso 0.442(5) 1 calc PR A 2
C14A C 0.484(5) 0.826(2) 0.732(3) 0.023(3) Uani 0.442(5) 1 d PU A 2
H14A H 0.3465 0.8221 0.7525 0.027 Uiso 0.442(5) 1 calc PR A 2
C15 C 0.9591(8) 0.6780(3) 0.7307(4) 0.0215(9) Uani 1 1 d . . .
C16 C 1.0058(8) 0.5199(3) 0.6977(5) 0.0281(11) Uani 1 1 d . . .
H16 H 1.1545 0.5385 0.7166 0.034 Uiso 1 1 calc R A 1
C17 C 0.9789(11) 0.4686(4) 0.5741(6) 0.0424(15) Uani 1 1 d . A .
H17A H 0.8339 0.4499 0.5535 0.064 Uiso 1 1 calc R . .
H17B H 1.0689 0.4161 0.5823 0.064 Uiso 1 1 calc R . .
H17C H 1.0166 0.5069 0.5072 0.064 Uiso 1 1 calc R . .
C18 C 0.9554(6) 0.4627(2) 0.8050(3) 0.0283(11) Uani 0.558(5) 1 d PG A 1
C19 C 0.7503(5) 0.4613(3) 0.8520(3) 0.0289(13) Uani 0.558(5) 1 d PG A 1
H19 H 0.6482 0.5029 0.8176 0.035 Uiso 0.558(5) 1 calc PR A 1
C20 C 0.6988(6) 0.4024(3) 0.9438(4) 0.0255(15) Uani 0.558(5) 1 d PGU A 1
H20 H 0.5680 0.4074 0.9730 0.031 Uiso 0.558(5) 1 calc PR A 1
C21 C 0.8379(9) 0.3363(3) 0.9929(4) 0.031(2) Uani 0.558(5) 1 d PG A 1
H21 H 0.8023 0.2966 1.0551 0.037 Uiso 0.558(5) 1 calc PR A 1
C22 C 1.0299(9) 0.3292(3) 0.9492(4) 0.038(3) Uani 0.558(5) 1 d PG A 1
H22 H 1.1255 0.2846 0.9817 0.045 Uiso 0.558(5) 1 calc PR A 1
C23 C 1.0810(6) 0.3879(3) 0.8578(3) 0.0250(19) Uani 0.558(5) 1 d PG A 1
H23 H 1.2094 0.3782 0.8273 0.030 Uiso 0.558(5) 1 calc PR A 1
C18A C 0.9554(6) 0.4627(2) 0.8050(3) 0.0283(11) Uani 0.442(5) 1 d PG A 2
C19A C 0.7837(5) 0.4672(2) 0.8471(3) 0.0289(13) Uani 0.442(5) 1 d PG A 2
H19A H 0.6750 0.5044 0.8090 0.035 Uiso 0.442(5) 1 calc PR A 2
C20A C 0.7597(6) 0.4157(3) 0.9513(3) 0.0255(15) Uani 0.442(5) 1 d PGU A 2
H20A H 0.6305 0.4150 0.9830 0.031 Uiso 0.442(5) 1 calc PR A 2
C21A C 0.9241(8) 0.3653(4) 1.0087(3) 0.031(2) Uani 0.442(5) 1 d PG A 2
H21A H 0.9075 0.3295 1.0792 0.037 Uiso 0.442(5) 1 calc PR A 2
C22A C 1.1124(7) 0.3675(4) 0.9630(4) 0.038(3) Uani 0.442(5) 1 d PG A 2
H22A H 1.2256 0.3333 1.0025 0.045 Uiso 0.442(5) 1 calc PR A 2
C23A C 1.1366(5) 0.4194(4) 0.8595(4) 0.0250(19) Uani 0.442(5) 1 d PG A 2
H23A H 1.2655 0.4251 0.8281 0.030 Uiso 0.442(5) 1 calc PR A 2

loop_
_atom_site_aniso_label
_atom_site_aniso_U_11
_atom_site_aniso_U_22
_atom_site_aniso_U_33
_atom_site_aniso_U_23
_atom_site_aniso_U_13
_atom_site_aniso_U_12
O1 0.039(2) 0.046(3) 0.055(3) 0.030(2) 0.006(2) 0.001(2)
O2 0.0150(16) 0.0306(19) 0.036(2) 0.0024(16) -0.0003(14) 0.0035(14)
O3 0.034(2) 0.0233(18) 0.034(2) -0.0031(15) 0.0044(16) 0.0012(15)
N1 0.026(2) 0.017(2) 0.062(3) -0.003(2) 0.010(2) -0.0002(17)
N2 0.025(2) 0.0175(19) 0.043(3) -0.0029(18) 0.0101(19) -0.0011(16)
C1 0.041(3) 0.025(3) 0.053(4) -0.001(3) 0.013(3) -0.009(2)
C2 0.028(2) 0.019(2) 0.037(3) 0.000(2) 0.007(2) -0.001(2)
C3 0.047(4) 0.020(3) 0.049(4) 0.001(2) -0.002(3) 0.009(2)
C4 0.038(5) 0.021(4) 0.037(4) -0.012(3) -0.002(4) -0.008(3)
C5 0.028(4) 0.014(4) 0.050(4) 0.006(3) 0.020(3) -0.011(3)
C6 0.037(5) 0.038(5) 0.043(5) -0.012(4) 0.019(4) 0.000(4)
C4A 0.038(5) 0.021(4) 0.037(4) -0.012(3) -0.002(4) -0.008(3)
C5A 0.028(4) 0.014(4) 0.050(4) 0.006(3) 0.020(3) -0.011(3)
C6A 0.037(5) 0.038(5) 0.043(5) -0.012(4) 0.019(4) 0.000(4)
C7 0.014(2) 0.017(2) 0.066(4) -0.002(3) 0.011(2) 0.0009(18)
C8 0.022(4) 0.016(4) 0.016(4) -0.011(3) 0.001(3) -0.005(3)
C9 0.030(6) 0.014(5) 0.033(9) 0.005(7) 0.014(7) -0.002(5)
C10 0.022(6) 0.016(3) 0.018(6) 0.003(4) -0.002(5) -0.005(4)
C11 0.013(6) 0.016(5) 0.019(5) 0.003(4) -0.001(4) 0.007(4)
C12 0.020(2) 0.017(2) 0.028(3) 0.0013(19) 0.0061(19) 0.0020(17)
C13 0.020(3) 0.015(5) 0.015(6) -0.002(5) 0.001(5) -0.001(3)
C14 0.018(5) 0.026(5) 0.024(7) 0.002(5) 0.004(5) 0.003(4)
C8A 0.022(4) 0.016(4) 0.016(4) -0.011(3) 0.001(3) -0.005(3)
C9A 0.030(6) 0.014(5) 0.033(9) 0.005(7) 0.014(7) -0.002(5)
C10A 0.022(6) 0.016(3) 0.018(6) 0.003(4) -0.002(5) -0.005(4)
C11A 0.013(6) 0.016(5) 0.019(5) 0.003(4) -0.001(4) 0.007(4)
C12A 0.020(2) 0.017(2) 0.028(3) 0.0013(19) 0.0061(19) 0.0020(17)
C13A 0.020(3) 0.015(5) 0.015(6) -0.002(5) 0.001(5) -0.001(3)
C14A 0.018(5) 0.026(5) 0.024(7) 0.002(5) 0.004(5) 0.003(4)
C15 0.025(2) 0.018(2) 0.023(2) 0.0012(18) 0.0090(18) -0.0059(18)
C16 0.021(2) 0.019(2) 0.045(3) -0.005(2) 0.007(2) 0.0004(19)
C17 0.070(4) 0.026(3) 0.036(3) 0.009(2) 0.025(3) 0.019(3)
C18 0.044(3) 0.024(2) 0.015(2) -0.0103(19) -0.003(2) 0.012(2)
C19 0.037(3) 0.027(3) 0.022(3) 0.002(2) 0.005(2) 0.010(2)
C20 0.012(4) 0.034(3) 0.031(3) -0.002(3) 0.006(3) -0.007(3)
C21 0.043(6) 0.032(5) 0.020(3) 0.013(3) 0.010(4) -0.002(4)
C22 0.052(7) 0.035(6) 0.026(4) 0.009(4) 0.002(4) 0.028(5)
C23 0.021(4) 0.032(5) 0.020(3) 0.000(3) -0.003(3) -0.001(4)
C18A 0.044(3) 0.024(2) 0.015(2) -0.0103(19) -0.003(2) 0.012(2)
C19A 0.037(3) 0.027(3) 0.022(3) 0.002(2) 0.005(2) 0.010(2)
C20A 0.012(4) 0.034(3) 0.031(3) -0.002(3) 0.006(3) -0.007(3)
C21A 0.043(6) 0.032(5) 0.020(3) 0.013(3) 0.010(4) -0.002(4)
C22A 0.052(7) 0.035(6) 0.026(4) 0.009(4) 0.002(4) 0.028(5)
C23A 0.021(4) 0.032(5) 0.020(3) 0.000(3) -0.003(3) -0.001(4)

loop_
_atom_type_symbol
_atom_type_description
_atom_type_scat_dispersion_real
_atom_type_scat_dispersion_imag
_atom_type_scat_source
C C 0.0033 0.0016 'International Tables Vol C Tables 4.2.6.8 and 6.1.1.4'
H H 0.0000 0.0000 'International Tables Vol C Tables 4.2.6.8 and 6.1.1.4'
N N 0.0061 0.0033 'International Tables Vol C Tables 4.2.6.8 and 6.1.1.4'
O O 0.0106 0.0060 'International Tables Vol C Tables 4.2.6.8 and 6.1.1.4'

loop_
_geom_angle_atom_site_label_1
_geom_angle_atom_site_label_2
_geom_angle_atom_site_label_3
_geom_angle
C8A O2 C8 21.2(5)
C7 N1 C5 96.7(6)
C7 N1 C2 125.2(5)
C5 N1 C2 137.6(6)
C7 N1 C5A 121.0(6)
C5 N1 C5A 25.7(4)
C2 N1 C5A 113.8(6)
C15 N2 C16 119.4(4)
N1 C2 C1 110.2(4)
N1 C2 C3 110.7(4)
C1 C2 C3 113.4(5)
N1 C5 C4 107.6(6)
N1 C5 C6 105.8(7)
C4 C5 C6 118.3(9)
N1 C5 C8 83.9(6)
C4 C5 C8 120.7(7)
C6 C5 C8 113.1(7)
N1 C5A C6A 117.0(9)
N1 C5A C4A 117.3(8)
C6A C5A C4A 104.8(10)
O1 C7 N1 131.4(5)
O1 C7 C8 133.7(6)
N1 C7 C8 94.9(6)
O1 C7 C8A 114.7(6)
N1 C7 C8A 113.8(6)
C8 C7 C8A 19.1(4)
O2 C8 C7 113.1(6)
O2 C8 C9 111.7(9)
C7 C8 C9 113.6(13)
O2 C8 C5 114.5(6)
C7 C8 C5 84.3(5)
C9 C8 C5 117.1(12)
C10 C9 C14 116.0(16)
C10 C9 C8 122.9(16)
C14 C9 C8 121.0(17)
C9 C10 C11 122(2)
C12 C11 C10 120(2)
C11 C12 C13 120.3(15)
C11 C12 C15 115.2(11)
C13 C12 C15 123.5(10)
C14 C13 C12 121(2)
C13 C14 C9 121(2)
O2 C8A C9A 125.6(14)
O2 C8A C7 117.2(8)
C9A C8A C7 117.2(13)
C14A C9A C10A 122(2)
C14A C9A C8A 121(2)
C10A C9A C8A 117(2)
C11A C10A C9A 120(3)
C9A C14A C13A 120(3)
O3 C15 N2 124.6(5)
O3 C15 C12 118.9(4)
N2 C15 C12 116.5(4)
N2 C16 C18A 111.2(4)
N2 C16 C18 111.2(4)
C18A C16 C18 0.0(4)
N2 C16 C17 109.9(5)
C18A C16 C17 111.5(4)
C18 C16 C17 111.5(4)
C23 C18 C19 109.6
C23 C18 C16 124.6(3)
C19 C18 C16 124.4(3)
C20 C19 C18 124.0
C21 C20 C19 120.8
C22 C21 C20 119.2
C23 C22 C21 120.0
C22 C23 C18 126.0
C19A C18A C23A 127.4
C19A C18A C16 122.6(3)
C23A C18A C16 109.0(3)
C18A C19A C20A 117.6
C21A C20A C19A 120.0
C22A C21A C20A 119.7
C21A C22A C23A 120.3
C22A C23A C18A 114.6

loop_
_geom_bond_atom_site_label_1
_geom_bond_atom_site_label_2
_geom_bond_distance
O1 C7 1.224(8)
O2 C8A 1.210(7)
O2 C8 1.431(6)
O3 C15 1.240(6)
N1 C7 1.346(7)
N1 C5 1.460(9)
N1 C2 1.475(6)
N1 C5A 1.513(10)
N2 C15 1.347(6)
N2 C16 1.468(6)
C1 C2 1.525(8)
C2 C3 1.533(7)
C4 C5 1.509(8)
C5 C6 1.514(8)
C5 C8 1.646(13)
C4A C5A 1.532(9)
C5A C6A 1.528(8)
C7 C8 1.476(11)
C7 C8A 1.621(13)
C8 C9 1.525(5)
C9 C10 1.3929
C9 C14 1.47(3)
C10 C11 1.44(3)
C11 C12 1.36(3)
C12 C13 1.41(3)
C12 C15 1.501(6)
C13 C14 1.38(4)
C8A C9A 1.489(5)
C9A C14A 1.31(4)
C9A C10A 1.3796
C10A C11A 1.30(5)
C13A C14A 1.46(5)
C16 C18A 1.514(6)
C16 C18 1.514(6)
C16 C17 1.529(8)
C18 C23 1.4601
C18 C19 1.4911
C19 C20 1.4042
C20 C21 1.3989
C21 C22 1.3975
C22 C23 1.3970
C18A C19A 1.2641
C18A C23A 1.4034
C19A C20A 1.3905
C20A C21A 1.3856
C21A C22A 1.3823
C22A C23A 1.3888
